data_4113339
loop_
_publ_author_name
'Christopher A. Bradley'
'Ivan Keresztes'
'Emil Lobkovsky'
'Victor G. Young'
'Paul J. Chirik'

_publ_section_title
;
 Zirconium Sandwich Complexes with \h9 Indenyl Ligands: Well-Defined
 Precursors for Zirconocene-Mediated Coupling Reactions
;
_journal_name_full 'Journal of the American Chemical Society'
_journal_page_first 16937
_journal_page_last 16950
_journal_paper_doi 10.1021/ja045072v
_journal_volume 126
_journal_year 2004
_chemical_formula_sum 'C34 H46 Zr'
_chemical_formula_weight 545.93
_chemical_name_systematic
; 
 ? 
;
_space_group_IT_number 14
_symmetry_cell_setting monoclinic
_symmetry_space_group_name_Hall '-P 2yn'
_symmetry_space_group_name_H-M 'P 1 21/n 1'
_atom_sites_solution_hydrogens mixed
_atom_sites_solution_primary direct
_atom_sites_solution_secondary difmap
_audit_creation_method SHELXL-97
_cell_angle_alpha 90.00
_cell_angle_beta 103.747(3)
_cell_angle_gamma 90.00
_cell_formula_units_Z 4
_cell_length_a 10.9672(7)
_cell_length_b 14.5309(11)
_cell_length_c 18.2316(16)
_cell_measurement_temperature 173(2)
_cell_volume 2822.2(4)
_computing_cell_refinement 'Bruker SMART'
_computing_data_collection 'Bruker SMART'
_computing_data_reduction 'Bruker SHELXTL'
_computing_molecular_graphics 'Bruker SHELXTL'
_computing_publication_material 'Bruker SHELXTL'
_computing_structure_refinement 'SHELXL-97 (Sheldrick, 1997)'
_computing_structure_solution 'SHELXS-97 (Sheldrick, 1990)'
_diffrn_ambient_temperature 173(2)
_diffrn_measured_fraction_theta_full 0.998
_diffrn_measured_fraction_theta_max 0.998
_diffrn_measurement_device_type 'Bruker 1K CCD area detector'
_diffrn_measurement_method '0.3 deg. omega scans'
_diffrn_radiation_monochromator graphite
_diffrn_radiation_source 'fine-focus sealed tube'
_diffrn_radiation_type MoK\a
_diffrn_radiation_wavelength 0.71073
_diffrn_reflns_av_R_equivalents 0.0879
_diffrn_reflns_av_sigmaI/netI 0.1287
_diffrn_reflns_limit_h_max 12
_diffrn_reflns_limit_h_min -11
_diffrn_reflns_limit_k_max 16
_diffrn_reflns_limit_k_min -15
_diffrn_reflns_limit_l_max 20
_diffrn_reflns_limit_l_min -13
_diffrn_reflns_number 10366
_diffrn_reflns_theta_full 23.27
_diffrn_reflns_theta_max 23.27
_diffrn_reflns_theta_min 2.37
_exptl_absorpt_coefficient_mu 0.410
_exptl_absorpt_correction_T_max 0.9919
_exptl_absorpt_correction_T_min 0.9525
_exptl_absorpt_correction_type SADABS
_exptl_crystal_colour red
_exptl_crystal_density_diffrn 1.285
_exptl_crystal_description block
_exptl_crystal_F_000 1160
_exptl_crystal_size_max 0.12
_exptl_crystal_size_mid 0.05
_exptl_crystal_size_min 0.02
_refine_diff_density_max 0.317
_refine_diff_density_min -0.389
_refine_diff_density_rms 0.081
_refine_ls_extinction_method none
_refine_ls_goodness_of_fit_ref 0.963
_refine_ls_hydrogen_treatment mixed
_refine_ls_matrix_type full
_refine_ls_number_parameters 492
_refine_ls_number_reflns 4046
_refine_ls_number_restraints 0
_refine_ls_restrained_S_all 0.963
_refine_ls_R_factor_all 0.1123
_refine_ls_R_factor_gt 0.0498
_refine_ls_shift/su_max 0.158
_refine_ls_shift/su_mean 0.017
_refine_ls_structure_factor_coef Fsqd
_refine_ls_weighting_details 'calc w=1/[\s^2^(Fo^2^)+(0.0316P)^2^+0.0000P] where P=(Fo^2^+2Fc^2^)/3'
_refine_ls_weighting_scheme calc
_refine_ls_wR_factor_gt 0.0774
_refine_ls_wR_factor_ref 0.0919
_reflns_number_gt 2462
_reflns_number_total 4046
_reflns_threshold_expression >2sigma(I)
_cod_data_source_file ja045072vsi20040816_023327.cif
_cod_data_source_block cb45
_cod_database_code 4113339

loop_
_symmetry_equiv_pos_as_xyz
'x, y, z'
'-x+1/2, y+1/2, -z+1/2'
'-x, -y, -z'
'x-1/2, -y-1/2, z-1/2'

loop_
_atom_site_label
_atom_site_type_symbol
_atom_site_fract_x
_atom_site_fract_y
_atom_site_fract_z
_atom_site_U_iso_or_equiv
_atom_site_adp_type
_atom_site_occupancy
_atom_site_symmetry_multiplicity
_atom_site_calc_flag
_atom_site_refinement_flags
Zr1 Zr 0.92448(5) 0.43465(3) 0.21043(3) 0.01935(17) Uani 1 1 d .
H1M H 0.901(5) 0.504(4) 0.291(4) 0.10(2) Uiso 1 1 d .
C1 C 0.7837(5) 0.2944(3) 0.1735(3) 0.0225(13) Uani 1 1 d .
C2 C 0.7307(5) 0.3508(4) 0.2199(3) 0.0210(14) Uani 1 1 d .
H2 H 0.662(4) 0.382(3) 0.205(2) 0.000(13) Uiso 1 1 d .
C3 C 0.8033(5) 0.3561(3) 0.2948(3) 0.0218(13) Uani 1 1 d .
C4 C 0.9067(4) 0.2955(3) 0.2971(3) 0.0189(13) Uani 1 1 d .
C5 C 0.8945(4) 0.2566(3) 0.2227(3) 0.0197(13) Uani 1 1 d .
C6 C 1.1461(4) 0.4620(3) 0.2940(3) 0.0197(13) Uani 1 1 d .
C7 C 1.1225(4) 0.5463(3) 0.2520(3) 0.0199(13) Uani 1 1 d .
C8 C 1.1152(4) 0.5265(4) 0.1741(3) 0.0214(13) Uani 1 1 d .
C9 C 1.1314(4) 0.4297(4) 0.1659(3) 0.0235(13) Uani 1 1 d .
C10 C 1.1535(5) 0.3946(4) 0.2396(3) 0.0216(14) Uani 1 1 d .
H10 H 1.177(4) 0.340(3) 0.255(3) 0.016(15) Uiso 1 1 d .
C11 C 0.9820(5) 0.1860(4) 0.2144(3) 0.0246(14) Uani 1 1 d .
H11 H 0.971(4) 0.164(3) 0.163(3) 0.018(13) Uiso 1 1 d .
C12 C 1.0697(6) 0.1576(4) 0.2759(4) 0.0323(17) Uani 1 1 d .
H12 H 1.114(4) 0.114(3) 0.267(3) 0.008(15) Uiso 1 1 d .
C13 C 1.0811(5) 0.1969(4) 0.3475(4) 0.0284(15) Uani 1 1 d .
H13 H 1.140(4) 0.170(3) 0.387(3) 0.012(13) Uiso 1 1 d .
C14 C 1.0029(5) 0.2644(4) 0.3578(3) 0.0256(15) Uani 1 1 d .
H14 H 1.011(4) 0.288(3) 0.404(3) 0.005(13) Uiso 1 1 d .
C15 C 1.1129(5) 0.6396(4) 0.2738(4) 0.0278(15) Uani 1 1 d .
H15 H 1.123(4) 0.654(3) 0.329(3) 0.014(13) Uiso 1 1 d .
C16 C 1.0970(5) 0.7079(4) 0.2204(4) 0.0313(16) Uani 1 1 d .
H16 H 1.097(4) 0.770(3) 0.235(3) 0.018(14) Uiso 1 1 d .
C17 C 1.0915(5) 0.6881(4) 0.1447(4) 0.0316(15) Uani 1 1 d .
H17 H 1.085(4) 0.738(3) 0.108(3) 0.037(17) Uiso 1 1 d .
C18 C 1.0984(5) 0.6004(4) 0.1209(3) 0.0251(14) Uani 1 1 d .
H18 H 1.088(3) 0.581(3) 0.069(3) 0.010(12) Uiso 1 1 d .
C19 C 0.7133(5) 0.2629(4) 0.0961(3) 0.0254(14) Uani 1 1 d .
H19 H 0.661(4) 0.318(3) 0.072(2) 0.009(12) Uiso 1 1 d .
C20 C 0.7906(7) 0.2287(6) 0.0434(4) 0.045(2) Uani 1 1 d .
H20B H 0.861(5) 0.274(3) 0.039(3) 0.046(18) Uiso 1 1 d .
H20A H 0.842(6) 0.176(4) 0.067(4) 0.08(3) Uiso 1 1 d .
H20C H 0.746(5) 0.207(4) -0.006(4) 0.06(2) Uiso 1 1 d .
C21 C 0.6173(8) 0.1901(7) 0.1032(5) 0.058(2) Uani 1 1 d .
H21C H 0.558(5) 0.179(3) 0.055(3) 0.040(17) Uiso 1 1 d .
H21B H 0.655(6) 0.144(4) 0.130(4) 0.07(3) Uiso 1 1 d .
H21A H 0.566(5) 0.223(4) 0.132(4) 0.07(3) Uiso 1 1 d .
C22 C 0.7639(5) 0.3949(4) 0.3615(3) 0.0258(15) Uani 1 1 d .
H22 H 0.829(3) 0.426(3) 0.391(2) 0.000(11) Uiso 1 1 d .
C23 C 0.6610(7) 0.4664(5) 0.3402(5) 0.0402(18) Uani 1 1 d .
H23C H 0.594(5) 0.440(4) 0.308(3) 0.042(19) Uiso 1 1 d .
H23B H 0.644(5) 0.495(4) 0.395(4) 0.07(2) Uiso 1 1 d .
H23A H 0.680(4) 0.516(3) 0.319(3) 0.026(18) Uiso 1 1 d .
C24 C 0.7234(8) 0.3182(5) 0.4079(4) 0.0435(19) Uani 1 1 d .
H24C H 0.698(4) 0.343(3) 0.447(3) 0.005(13) Uiso 1 1 d .
H24B H 0.645(6) 0.302(5) 0.375(4) 0.09(3) Uiso 1 1 d .
H24A H 0.780(4) 0.268(3) 0.420(3) 0.030(17) Uiso 1 1 d .
C25 C 1.1936(5) 0.4512(4) 0.3777(3) 0.0257(15) Uani 1 1 d .
H25 H 1.201(4) 0.388(3) 0.392(3) 0.016(14) Uiso 1 1 d .
C26 C 1.1228(7) 0.4993(6) 0.4277(4) 0.0416(19) Uani 1 1 d .
H26C H 1.140(6) 0.562(5) 0.426(4) 0.09(3) Uiso 1 1 d .
H26B H 1.158(4) 0.478(3) 0.477(3) 0.032(17) Uiso 1 1 d .
H26A H 1.043(5) 0.488(4) 0.407(3) 0.05(2) Uiso 1 1 d .
C27 C 1.3321(6) 0.4793(6) 0.3997(5) 0.0431(19) Uani 1 1 d .
H27C H 1.337(5) 0.539(3) 0.389(3) 0.04(2) Uiso 1 1 d .
H27B H 1.374(4) 0.444(3) 0.371(3) 0.028(17) Uiso 1 1 d .
H27A H 1.369(5) 0.465(3) 0.447(3) 0.036(19) Uiso 1 1 d .
C28 C 1.1597(5) 0.3869(4) 0.0971(3) 0.0270(15) Uani 1 1 d .
H28 H 1.108(3) 0.409(3) 0.058(2) 0.000(13) Uiso 1 1 d .
C29 C 1.1366(8) 0.2839(5) 0.0911(5) 0.0428(19) Uani 1 1 d .
H29C H 1.041(5) 0.263(3) 0.086(3) 0.051(18) Uiso 1 1 d .
H29B H 1.193(5) 0.262(4) 0.132(3) 0.05(2) Uiso 1 1 d .
H29A H 1.161(4) 0.265(3) 0.052(3) 0.019(16) Uiso 1 1 d .
C30 C 1.2949(6) 0.4088(5) 0.0947(5) 0.0412(19) Uani 1 1 d .
H30C H 1.309(4) 0.472(3) 0.097(3) 0.020(16) Uiso 1 1 d .
H30B H 1.312(4) 0.383(3) 0.050(3) 0.042(18) Uiso 1 1 d .
H30A H 1.350(5) 0.384(4) 0.136(3) 0.039(19) Uiso 1 1 d .
C31 C 0.8092(6) 0.5825(4) 0.1806(4) 0.0324(16) Uani 1 1 d .
H31B H 0.759(4) 0.612(3) 0.206(3) 0.026(16) Uiso 1 1 d .
H31A H 0.890(4) 0.617(3) 0.190(2) 0.012(14) Uiso 1 1 d .
C32 C 0.8285(5) 0.4778(4) 0.0823(3) 0.0337(15) Uani 1 1 d .
H32A H 0.8819 0.5151 0.0568 0.040 Uiso 1 1 calc R
H32B H 0.7849 0.4275 0.0498 0.040 Uiso 1 1 calc R
C33 C 0.7534(5) 0.5286(4) 0.1206(3) 0.0266(14) Uani 1 1 d .
C34 C 0.6123(5) 0.5141(5) 0.1022(4) 0.0398(18) Uani 1 1 d .
H34C H 0.580(4) 0.562(3) 0.066(3) 0.021(13) Uiso 1 1 d .
H34C H 0.593(4) 0.436(4) 0.073(3) 0.058(16) Uiso 1 1 d .
H34A H 0.577(5) 0.538(3) 0.152(3) 0.054(19) Uiso 1 1 d .

loop_
_atom_site_aniso_label
_atom_site_aniso_U_11
_atom_site_aniso_U_22
_atom_site_aniso_U_33
_atom_site_aniso_U_23
_atom_site_aniso_U_13
_atom_site_aniso_U_12
Zr1 0.0176(3) 0.0219(3) 0.0187(3) 0.0023(3) 0.0046(2) -0.0012(3)
C1 0.024(3) 0.019(3) 0.025(4) 0.004(3) 0.007(3) -0.006(3)
C2 0.015(3) 0.021(3) 0.027(4) 0.002(3) 0.005(3) 0.001(3)
C3 0.024(3) 0.021(3) 0.022(4) -0.003(3) 0.009(3) -0.007(3)
C4 0.020(3) 0.016(3) 0.020(3) 0.001(3) 0.002(3) -0.002(3)
C5 0.018(3) 0.017(3) 0.024(4) 0.004(3) 0.005(3) -0.007(3)
C6 0.015(3) 0.023(3) 0.024(4) -0.002(3) 0.009(3) -0.003(2)
C7 0.015(3) 0.022(4) 0.023(3) -0.001(3) 0.005(2) -0.005(2)
C8 0.011(3) 0.031(4) 0.022(4) 0.009(3) 0.004(3) -0.001(2)
C9 0.017(3) 0.031(4) 0.022(3) 0.008(3) 0.004(2) 0.001(3)
C10 0.023(3) 0.020(3) 0.023(4) 0.006(3) 0.007(3) 0.003(3)
C11 0.029(3) 0.025(4) 0.019(4) -0.005(3) 0.005(3) -0.007(3)
C12 0.034(4) 0.019(4) 0.045(5) -0.004(3) 0.011(4) -0.003(4)
C13 0.025(4) 0.020(4) 0.035(4) 0.003(3) -0.002(3) 0.000(3)
C14 0.034(4) 0.028(4) 0.014(4) 0.000(3) 0.003(3) -0.007(3)
C15 0.020(3) 0.030(4) 0.033(4) -0.004(3) 0.005(3) -0.011(3)
C16 0.025(3) 0.021(4) 0.048(5) -0.008(4) 0.009(3) -0.014(3)
C17 0.027(4) 0.030(4) 0.039(4) 0.008(4) 0.011(3) -0.003(3)
C18 0.022(3) 0.035(4) 0.020(4) -0.002(3) 0.007(3) -0.005(3)
C19 0.031(3) 0.029(4) 0.016(3) -0.005(3) 0.005(3) -0.006(3)
C20 0.050(5) 0.055(5) 0.025(4) -0.010(4) -0.001(4) -0.008(4)
C21 0.054(6) 0.072(7) 0.038(5) -0.006(5) -0.007(5) -0.026(5)
C22 0.026(3) 0.032(4) 0.018(4) -0.004(3) 0.003(3) -0.010(3)
C23 0.046(5) 0.033(5) 0.046(5) -0.004(4) 0.019(4) 0.001(4)
C24 0.065(6) 0.041(5) 0.033(5) 0.004(4) 0.030(5) -0.003(5)
C25 0.028(3) 0.027(4) 0.022(4) 0.004(3) 0.005(3) -0.003(3)
C26 0.040(5) 0.061(6) 0.020(4) 0.000(4) 0.000(4) -0.003(4)
C27 0.031(4) 0.062(6) 0.032(5) 0.002(5) 0.001(4) -0.006(4)
C28 0.019(3) 0.043(4) 0.018(4) 0.003(3) 0.002(3) 0.006(3)
C29 0.059(6) 0.042(5) 0.034(5) -0.011(4) 0.025(5) -0.003(4)
C30 0.041(5) 0.053(6) 0.036(5) -0.002(4) 0.023(4) 0.001(4)
C31 0.029(4) 0.032(4) 0.037(4) 0.005(3) 0.011(3) 0.004(4)
C32 0.038(4) 0.037(4) 0.026(4) 0.012(3) 0.008(3) -0.008(3)
C33 0.030(3) 0.024(3) 0.024(4) 0.018(3) 0.003(3) 0.004(3)
C34 0.025(4) 0.038(4) 0.050(5) 0.016(4) -0.003(3) 0.007(3)

loop_
_atom_type_symbol
_atom_type_description
_atom_type_scat_dispersion_real
_atom_type_scat_dispersion_imag
_atom_type_scat_source
C C 0.0033 0.0016 'International Tables Vol C Tables 4.2.6.8 and 6.1.1.4'
H H 0.0000 0.0000 'International Tables Vol C Tables 4.2.6.8 and 6.1.1.4'
Zr Zr -2.9673 0.5597 'International Tables Vol C Tables 4.2.6.8 and 6.1.1.4'

loop_
_geom_angle_atom_site_label_1
_geom_angle_atom_site_label_2
_geom_angle_atom_site_label_3
_geom_angle
H1M Zr1 C32 121.4(19)
H1M Zr1 C31 63.0(19)
C32 Zr1 C31 58.7(2)
H1M Zr1 C2 86.0(18)
C32 Zr1 C2 90.67(18)
C31 Zr1 C2 92.3(2)
H1M Zr1 C10 106.1(17)
C32 Zr1 C10 116.81(18)
C31 Zr1 C10 132.7(2)
C2 Zr1 C10 134.37(19)
H1M Zr1 C3 64.5(19)
C32 Zr1 C3 122.41(17)
C31 Zr1 C3 102.08(19)
C2 Zr1 C3 32.57(16)
C10 Zr1 C3 114.22(17)
H1M Zr1 C1 117.1(18)
C32 Zr1 C1 81.64(17)
C31 Zr1 C1 112.84(19)
C2 Zr1 C1 32.22(16)
C10 Zr1 C1 112.56(18)
C3 Zr1 C1 55.03(17)
H1M Zr1 C33 90.1(18)
C32 Zr1 C33 32.67(17)
C31 Zr1 C33 31.29(18)
C2 Zr1 C33 78.37(18)
C10 Zr1 C33 143.20(18)
C3 Zr1 C33 102.57(17)
C1 Zr1 C33 87.23(17)
H1M Zr1 C6 74.5(17)
C32 Zr1 C6 131.89(17)
C31 Zr1 C6 110.83(19)
C2 Zr1 C6 137.35(18)
C10 Zr1 C6 32.18(16)
C3 Zr1 C6 105.57(16)
C1 Zr1 C6 135.02(16)
C33 Zr1 C6 137.62(17)
H1M Zr1 C9 124.2(17)
C32 Zr1 C9 85.18(17)
C31 Zr1 C9 113.2(2)
C2 Zr1 C9 146.60(18)
C10 Zr1 C9 31.94(15)
C3 Zr1 C9 143.59(17)
C1 Zr1 C9 114.62(18)
C33 Zr1 C9 112.12(17)
C6 Zr1 C9 54.18(16)
H1M Zr1 C4 83.9(19)
C32 Zr1 C4 135.54(17)
C31 Zr1 C4 134.16(19)
C2 Zr1 C4 52.37(17)
C10 Zr1 C4 84.63(17)
C3 Zr1 C4 32.29(15)
C1 Zr1 C4 53.90(16)
C33 Zr1 C4 130.63(16)
C6 Zr1 C4 87.54(15)
C9 Zr1 C4 111.53(16)
H1M Zr1 C5 115.1(19)
C32 Zr1 C5 107.76(18)
C31 Zr1 C5 143.40(18)
C2 Zr1 C5 52.10(16)
C10 Zr1 C5 83.83(17)
C3 Zr1 C5 53.77(16)
C1 Zr1 C5 32.21(14)
C33 Zr1 C5 119.38(16)
C6 Zr1 C5 102.81(15)
C9 Zr1 C5 97.84(16)
C4 Zr1 C5 32.12(15)
C2 C1 C5 105.0(5)
C2 C1 C19 123.3(5)
C5 C1 C19 129.5(5)
C2 C1 Zr1 71.7(3)
C5 C1 Zr1 76.8(3)
C19 C1 Zr1 129.2(4)
C1 C2 C3 113.4(5)
C1 C2 Zr1 76.1(3)
C3 C2 Zr1 75.3(3)
C2 C3 C4 104.9(5)
C2 C3 C22 127.0(5)
C4 C3 C22 126.1(5)
C2 C3 Zr1 72.2(3)
C4 C3 Zr1 76.6(3)
C22 C3 Zr1 128.3(3)
C14 C4 C3 131.4(5)
C14 C4 C5 119.8(5)
C3 C4 C5 108.5(4)
C14 C4 Zr1 125.2(3)
C3 C4 Zr1 71.1(3)
C5 C4 Zr1 74.8(3)
C1 C5 C11 134.0(5)
C1 C5 C4 108.2(4)
C11 C5 C4 117.5(5)
C1 C5 Zr1 71.0(3)
C11 C5 Zr1 126.5(3)
C4 C5 Zr1 73.1(3)
C10 C6 C7 104.5(5)
C10 C6 C25 125.3(5)
C7 C6 C25 127.5(5)
C10 C6 Zr1 71.4(3)
C7 C6 Zr1 77.9(3)
C25 C6 Zr1 129.6(3)
C15 C7 C8 118.6(5)
C15 C7 C6 132.8(5)
C8 C7 C6 108.6(4)
C15 C7 Zr1 123.3(3)
C8 C7 Zr1 75.4(3)
C6 C7 Zr1 70.4(3)
C18 C8 C7 119.3(5)
C18 C8 C9 131.8(5)
C7 C8 C9 108.8(4)
C18 C8 Zr1 123.8(3)
C7 C8 Zr1 73.7(3)
C9 C8 Zr1 70.2(3)
C10 C9 C8 104.7(5)
C10 C9 C28 128.9(5)
C8 C9 C28 123.6(5)
C10 C9 Zr1 71.0(3)
C8 C9 Zr1 78.4(3)
C28 C9 Zr1 130.3(3)
C9 C10 C6 113.2(5)
C9 C10 Zr1 77.1(3)
C6 C10 Zr1 76.4(3)
C12 C11 C5 119.3(6)
C11 C12 C13 122.3(6)
C14 C13 C12 120.5(6)
C13 C14 C4 120.5(6)
C16 C15 C7 119.7(6)
C15 C16 C17 121.4(6)
C18 C17 C16 121.1(6)
C17 C18 C8 119.9(6)
C20 C19 C21 109.3(6)
C20 C19 C1 117.1(5)
C21 C19 C1 110.0(5)
C3 C22 C23 113.1(5)
C3 C22 C24 110.7(5)
C23 C22 C24 110.2(6)
C6 C25 C26 117.6(5)
C6 C25 C27 108.8(5)
C26 C25 C27 109.9(6)
C9 C28 C30 109.5(5)
C9 C28 C29 114.0(5)
C30 C28 C29 110.5(5)
C33 C31 Zr1 77.8(3)
C33 C32 Zr1 80.1(3)
C31 C33 C32 119.6(5)
C31 C33 C34 119.7(6)
C32 C33 C34 120.3(6)
C31 C33 Zr1 70.9(3)
C32 C33 Zr1 67.2(3)
C34 C33 Zr1 128.2(4)

loop_
_geom_bond_atom_site_label_1
_geom_bond_atom_site_label_2
_geom_bond_distance
Zr1 H1M 1.85(7)
Zr1 C32 2.407(5)
Zr1 C31 2.486(6)
Zr1 C2 2.491(5)
Zr1 C10 2.510(5)
Zr1 C3 2.531(5)
Zr1 C1 2.548(5)
Zr1 C33 2.571(5)
Zr1 C6 2.574(5)
Zr1 C9 2.587(5)
Zr1 C4 2.601(5)
Zr1 C5 2.624(5)
C1 C2 1.399(7)
C1 C5 1.436(7)
C1 C19 1.510(7)
C2 C3 1.409(7)
C3 C4 1.429(6)
C3 C22 1.495(7)
C4 C14 1.410(7)
C4 C5 1.446(7)
C5 C11 1.438(7)
C6 C10 1.410(7)
C6 C7 1.435(6)
C6 C25 1.499(7)
C7 C15 1.425(7)
C7 C8 1.432(7)
C8 C18 1.430(7)
C8 C9 1.430(7)
C9 C10 1.404(7)
C9 C28 1.497(7)
C11 C12 1.357(8)
C12 C13 1.404(8)
C13 C14 1.345(7)
C15 C16 1.372(8)
C16 C17 1.398(8)
C17 C18 1.354(7)
C19 C20 1.509(8)
C19 C21 1.520(9)
C22 C23 1.516(8)
C22 C24 1.527(8)
C25 C26 1.504(9)
C25 C27 1.532(8)
C28 C30 1.528(8)
C28 C29 1.517(8)
C31 C33 1.366(8)
C32 C33 1.409(7)
C33 C34 1.517(7)
